data_7031121
loop_
_publ_author_name
'Xiao, Hong-Ping'
'Zhou, Jian'
'Wang, Xiao-Li'
'Zou, Hua-Hong'
'Zhao, Rong-Qing'
'Xiao, Hong'

_publ_section_title
;
 Solvothermal syntheses and characterizations of three new holmium
 selenidostannates(iv): a rare example of adamantane-like [Sn4Se10](4-)
 selenidostannate(iv) with lanthanide complexes.
;
_journal_issue 32
_journal_name_full 'Dalton transactions (Cambridge, England : 2003)'
_journal_page_first 12306
_journal_page_last 12312
_journal_paper_doi 10.1039/c4dt00972j
_journal_volume 43
_journal_year 2014
_chemical_formula_moiety '2(C16 H48 Cl2 Ho2 N10 O2), Se10 Sn4, 4(H2 O)'
_chemical_formula_sum 'C32 H104 Cl4 Ho4 N20 O8 Se10 Sn4'
_chemical_formula_weight 2963.20
_chemical_name_systematic
; 
 ? 
;
_space_group_IT_number 88
_symmetry_cell_setting tetragonal
_symmetry_space_group_name_Hall '-I 4ad'
_symmetry_space_group_name_H-M 'I 41/a :2'
_atom_sites_solution_hydrogens geom
_atom_sites_solution_primary direct
_atom_sites_solution_secondary difmap
_audit_creation_method SHELXL-97
_cell_angle_alpha 90.00
_cell_angle_beta 90.00
_cell_angle_gamma 90.00
_cell_formula_units_Z 4
_cell_length_a 28.0757(12)
_cell_length_b 28.0757(12)
_cell_length_c 10.9479(10)
_cell_measurement_temperature 296(2)
_cell_volume 8629.6(9)
_computing_structure_refinement 'SHELXL-97 (Sheldrick, 1997)'
_computing_structure_solution 'SHELXS-97 (Sheldrick, 1990)'
_diffrn_ambient_temperature 296(2)
_diffrn_detector_area_resol_mean 7.31
_diffrn_measured_fraction_theta_full 0.994
_diffrn_measured_fraction_theta_max 0.994
_diffrn_measurement_device_type 'Rigaku Mercury'
_diffrn_measurement_method \w
_diffrn_radiation_monochromator graphite
_diffrn_radiation_source 'fine-focus sealed tube'
_diffrn_radiation_type MoK\a
_diffrn_radiation_wavelength 0.71073
_diffrn_reflns_av_R_equivalents 0.0390
_diffrn_reflns_av_sigmaI/netI 0.0339
_diffrn_reflns_limit_h_max 33
_diffrn_reflns_limit_h_min -31
_diffrn_reflns_limit_k_max 33
_diffrn_reflns_limit_k_min -32
_diffrn_reflns_limit_l_max 9
_diffrn_reflns_limit_l_min -13
_diffrn_reflns_number 15679
_diffrn_reflns_theta_full 25.09
_diffrn_reflns_theta_max 25.09
_diffrn_reflns_theta_min 2.47
_exptl_absorpt_coefficient_mu 9.144
_exptl_absorpt_correction_T_max 0.3014
_exptl_absorpt_correction_T_min 0.2006
_exptl_absorpt_correction_type numerical
_exptl_absorpt_process_details 'optimized using Stoe X-shape'
_exptl_crystal_colour yellow
_exptl_crystal_density_diffrn 2.281
_exptl_crystal_density_method 'not measured'
_exptl_crystal_description sheet
_exptl_crystal_F_000 5408
_exptl_crystal_size_max 0.12
_exptl_crystal_size_mid 0.11
_exptl_crystal_size_min 0.08
_refine_diff_density_max 2.124
_refine_diff_density_min -0.568
_refine_diff_density_rms 0.158
_refine_ls_extinction_method none
_refine_ls_goodness_of_fit_ref 1.056
_refine_ls_hydrogen_treatment mixed
_refine_ls_matrix_type full
_refine_ls_number_parameters 199
_refine_ls_number_reflns 3821
_refine_ls_number_restraints 13
_refine_ls_restrained_S_all 1.058
_refine_ls_R_factor_all 0.0348
_refine_ls_R_factor_gt 0.0273
_refine_ls_shift/su_max 0.003
_refine_ls_shift/su_mean 0.000
_refine_ls_structure_factor_coef Fsqd
_refine_ls_weighting_details 'calc w=1/[\s^2^(Fo^2^)+(0.0330P)^2^+71.7375P] where P=(Fo^2^+2Fc^2^)/3'
_refine_ls_weighting_scheme calc
_refine_ls_wR_factor_gt 0.0704
_refine_ls_wR_factor_ref 0.0741
_reflns_number_gt 3291
_reflns_number_total 3821
_reflns_threshold_expression >2sigma(I)
_cod_data_source_file c4dt00972j4.cif
_cod_data_source_block 3
_cod_depositor_comments
;
The following automatic conversions were performed:

'_symmetry_cell_setting' value 'Tetragonal' changed to 'tetragonal'
according to
/usr/data/users/saulius/crontab/automatic-downloads/rss-feeds/RSC/lib/dictionaries/cif_core.dic
dictionary named 'cif_core.dic' version 2.4.2 from 2011-04-26.

Automatic conversion script
Id: cif_fix_values 2281 2013-09-26 08:29:07Z andrius 

 Adding full bibliography for 7031119--7031121.cif.
;
_cod_original_sg_symbol_Hall '-I 4ad '
_cod_original_sg_symbol_H-M I41/a
_cod_database_code 7031121

loop_
_symmetry_equiv_pos_as_xyz
'x, y, z'
'-x+1/2, -y, z+1/2'
'-y+3/4, x+1/4, z+1/4'
'y+3/4, -x+3/4, z+3/4'
'x+1/2, y+1/2, z+1/2'
'-x+1, -y+1/2, z+1'
'-y+5/4, x+3/4, z+3/4'
'y+5/4, -x+5/4, z+5/4'
'-x, -y, -z'
'x-1/2, y, -z-1/2'
'y-3/4, -x-1/4, -z-1/4'
'-y-3/4, x-3/4, -z-3/4'
'-x+1/2, -y+1/2, -z+1/2'
'x, y+1/2, -z'
'y-1/4, -x+1/4, -z+1/4'
'-y-1/4, x-1/4, -z-1/4'

loop_
_atom_site_label
_atom_site_type_symbol
_atom_site_fract_x
_atom_site_fract_y
_atom_site_fract_z
_atom_site_U_iso_or_equiv
_atom_site_adp_type
_atom_site_occupancy
_atom_site_symmetry_multiplicity
_atom_site_calc_flag
_atom_site_refinement_flags
_atom_site_disorder_assembly
_atom_site_disorder_group
Ho1 Ho 0.445979(9) 0.526521(9) 0.56707(2) 0.01447(9) Uani 1 1 d . . .
Sn1 Sn 0.454082(14) 0.307611(13) 0.74604(3) 0.01387(11) Uani 1 1 d . . .
Se1 Se 0.41137(2) 0.36378(2) 0.61554(5) 0.01671(14) Uani 1 1 d . . .
Se2 Se 0.39393(2) 0.26217(2) 0.87553(5) 0.01817(15) Uani 1 1 d . . .
Se3 Se 0.5000 0.2500 0.61071(7) 0.01617(18) Uani 1 2 d S . .
Cl1 Cl 0.38815(6) 0.47450(6) 0.41676(15) 0.0280(4) Uani 1 1 d . . .
O1W O 0.51028(14) 0.54171(14) 0.4552(4) 0.0163(9) Uani 1 1 d D . .
N1 N 0.36301(19) 0.5508(2) 0.6450(5) 0.0267(12) Uani 1 1 d . . .
H1A H 0.3617 0.5828 0.6495 0.032 Uiso 1 1 calc R . .
H1B H 0.3411 0.5413 0.5902 0.032 Uiso 1 1 calc R . .
N2 N 0.41780(19) 0.47573(18) 0.7450(5) 0.0227(12) Uani 1 1 d . . .
H2C H 0.4228 0.4450 0.7216 0.027 Uiso 1 1 calc R . .
N3 N 0.50438(18) 0.52869(17) 0.7426(4) 0.0191(11) Uani 1 1 d . . .
H3C H 0.5336 0.5248 0.7080 0.023 Uiso 1 1 calc R . .
N4 N 0.45882(18) 0.61006(17) 0.6440(5) 0.0187(11) Uani 1 1 d . . .
H4C H 0.4347 0.6162 0.6973 0.022 Uiso 1 1 calc R . .
N5 N 0.41527(19) 0.58876(19) 0.4164(5) 0.0248(12) Uani 1 1 d . . .
H5A H 0.4345 0.5892 0.3506 0.030 Uiso 1 1 calc R . .
H5B H 0.3860 0.5801 0.3910 0.030 Uiso 1 1 calc R . .
C1 C 0.3505(3) 0.5309(2) 0.7651(7) 0.0313(16) Uani 1 1 d . . .
H1C H 0.3164 0.5331 0.7779 0.038 Uiso 1 1 calc R . .
H1D H 0.3663 0.5488 0.8292 0.038 Uiso 1 1 calc R . .
C2 C 0.3660(2) 0.4794(2) 0.7691(7) 0.0303(16) Uani 1 1 d . . .
H2A H 0.3589 0.4660 0.8488 0.036 Uiso 1 1 calc R . .
H2B H 0.3486 0.4613 0.7082 0.036 Uiso 1 1 calc R . .
C3 C 0.4464(2) 0.4822(2) 0.8580(6) 0.0265(15) Uani 1 1 d . . .
H3A H 0.4424 0.4548 0.9110 0.032 Uiso 1 1 calc R . .
H3B H 0.4355 0.5102 0.9016 0.032 Uiso 1 1 calc R . .
C4 C 0.4984(2) 0.4878(2) 0.8252(6) 0.0261(15) Uani 1 1 d . . .
H4A H 0.5170 0.4927 0.8988 0.031 Uiso 1 1 calc R . .
H4B H 0.5098 0.4590 0.7856 0.031 Uiso 1 1 calc R . .
C5 C 0.5066(2) 0.5752(2) 0.8073(6) 0.0227(14) Uani 1 1 d . . .
H5C H 0.5362 0.5776 0.8528 0.027 Uiso 1 1 calc R . .
H5D H 0.4803 0.5778 0.8644 0.027 Uiso 1 1 calc R . .
C6 C 0.5038(2) 0.6147(2) 0.7139(6) 0.0197(13) Uani 1 1 d . . .
H6A H 0.5048 0.6453 0.7546 0.024 Uiso 1 1 calc R . .
H6B H 0.5308 0.6127 0.6588 0.024 Uiso 1 1 calc R . .
C7 C 0.4557(2) 0.6467(2) 0.5463(6) 0.0227(14) Uani 1 1 d . . .
H7A H 0.4842 0.6457 0.4963 0.027 Uiso 1 1 calc R . .
H7B H 0.4534 0.6781 0.5826 0.027 Uiso 1 1 calc R . .
C8 C 0.4128(2) 0.6375(2) 0.4683(6) 0.0250(14) Uani 1 1 d . . .
H8A H 0.3841 0.6407 0.5170 0.030 Uiso 1 1 calc R . .
H8B H 0.4115 0.6607 0.4027 0.030 Uiso 1 1 calc R . .
O2W O 0.2854(8) 0.4523(8) 1.030(2) 0.050(6) Uani 0.25 1 d PU A 1
O2W' O 0.2626(7) 0.5597(8) 0.3718(18) 0.042(5) Uani 0.25 1 d PU B 2
H1W H 0.532(3) 0.562(3) 0.440(9) 0.08(3) Uiso 1 1 d D . .

loop_
_atom_site_aniso_label
_atom_site_aniso_U_11
_atom_site_aniso_U_22
_atom_site_aniso_U_33
_atom_site_aniso_U_23
_atom_site_aniso_U_13
_atom_site_aniso_U_12
Ho1 0.01279(15) 0.01211(15) 0.01850(15) -0.00309(11) 0.00190(11) 0.00045(9)
Sn1 0.0140(2) 0.0122(2) 0.0154(2) 0.00092(16) -0.00139(15) 0.00059(14)
Se1 0.0186(3) 0.0123(3) 0.0192(3) 0.0005(2) -0.0057(2) 0.0008(2)
Se2 0.0123(3) 0.0205(3) 0.0217(3) 0.0059(3) 0.0001(2) 0.0005(2)
Se3 0.0187(4) 0.0142(4) 0.0156(4) 0.000 0.000 0.0021(3)
Cl1 0.0212(8) 0.0272(9) 0.0356(9) -0.0073(7) -0.0033(7) -0.0036(6)
O1W 0.016(2) 0.012(2) 0.022(2) -0.0030(17) 0.0035(18) -0.0022(16)
N1 0.019(3) 0.022(3) 0.039(3) -0.002(3) 0.004(2) -0.001(2)
N2 0.029(3) 0.015(3) 0.024(3) -0.004(2) 0.008(2) -0.004(2)
N3 0.018(3) 0.017(3) 0.022(3) -0.002(2) 0.003(2) 0.002(2)
N4 0.015(3) 0.020(3) 0.021(3) 0.000(2) 0.006(2) 0.000(2)
N5 0.019(3) 0.027(3) 0.028(3) -0.002(2) -0.001(2) 0.004(2)
C1 0.027(4) 0.027(4) 0.040(4) -0.004(3) 0.015(3) 0.001(3)
C2 0.026(4) 0.025(4) 0.040(4) -0.006(3) 0.013(3) -0.006(3)
C3 0.037(4) 0.019(3) 0.024(3) 0.003(3) 0.007(3) -0.007(3)
C4 0.030(4) 0.027(4) 0.021(3) -0.005(3) -0.002(3) 0.001(3)
C5 0.025(4) 0.018(3) 0.025(3) -0.008(3) -0.002(3) -0.002(3)
C6 0.019(3) 0.015(3) 0.025(3) -0.003(3) 0.000(3) -0.005(2)
C7 0.030(4) 0.015(3) 0.023(3) 0.002(3) 0.008(3) 0.002(3)
C8 0.027(4) 0.020(4) 0.028(3) 0.005(3) 0.003(3) 0.009(3)
O2W 0.043(9) 0.038(9) 0.069(9) -0.006(7) 0.038(8) -0.025(7)
O2W' 0.036(8) 0.052(9) 0.036(8) 0.000(7) -0.010(7) 0.016(7)

loop_
_atom_type_symbol
_atom_type_description
_atom_type_scat_dispersion_real
_atom_type_scat_dispersion_imag
_atom_type_scat_source
C C 0.0033 0.0016 'International Tables Vol C Tables 4.2.6.8 and 6.1.1.4'
H H 0.0000 0.0000 'International Tables Vol C Tables 4.2.6.8 and 6.1.1.4'
N N 0.0061 0.0033 'International Tables Vol C Tables 4.2.6.8 and 6.1.1.4'
O O 0.0106 0.0060 'International Tables Vol C Tables 4.2.6.8 and 6.1.1.4'
Cl Cl 0.1484 0.1585 'International Tables Vol C Tables 4.2.6.8 and 6.1.1.4'
Se Se -0.0929 2.2259 'International Tables Vol C Tables 4.2.6.8 and 6.1.1.4'
Sn Sn -0.6537 1.4246 'International Tables Vol C Tables 4.2.6.8 and 6.1.1.4'
Ho Ho -0.2175 4.6783 'International Tables Vol C Tables 4.2.6.8 and 6.1.1.4'

loop_
_geom_angle_atom_site_label_1
_geom_angle_atom_site_label_2
_geom_angle_atom_site_label_3
_geom_angle
_geom_angle_site_symmetry_1
_geom_angle_site_symmetry_3
O1W Ho1 O1W 70.49(17) . 9_666
O1W Ho1 N4 83.65(15) . .
O1W Ho1 N4 137.59(15) 9_666 .
O1W Ho1 N3 83.54(16) . .
O1W Ho1 N3 75.69(15) 9_666 .
N4 Ho1 N3 68.29(16) . .
O1W Ho1 N2 141.55(16) . .
O1W Ho1 N2 77.23(16) 9_666 .
N4 Ho1 N2 108.10(16) . .
N3 Ho1 N2 68.43(17) . .
O1W Ho1 N5 77.69(16) . .
O1W Ho1 N5 133.27(16) 9_666 .
N4 Ho1 N5 68.10(17) . .
N3 Ho1 N5 133.95(17) . .
N2 Ho1 N5 140.76(18) . .
O1W Ho1 N1 150.15(16) . .
O1W Ho1 N1 137.98(16) 9_666 .
N4 Ho1 N1 76.82(17) . .
N3 Ho1 N1 109.20(17) . .
N2 Ho1 N1 67.19(17) . .
N5 Ho1 N1 74.17(18) . .
O1W Ho1 Cl1 104.66(11) . .
O1W Ho1 Cl1 78.90(11) 9_666 .
N4 Ho1 Cl1 141.62(12) . .
N3 Ho1 Cl1 148.85(12) . .
N2 Ho1 Cl1 88.67(12) . .
N5 Ho1 Cl1 77.07(13) . .
N1 Ho1 Cl1 78.67(13) . .
O1W Ho1 Ho1 35.83(10) . 9_666
O1W Ho1 Ho1 34.66(10) 9_666 9_666
N4 Ho1 Ho1 113.07(11) . 9_666
N3 Ho1 Ho1 77.21(11) . 9_666
N2 Ho1 Ho1 109.58(12) . 9_666
N5 Ho1 Ho1 107.28(12) . 9_666
N1 Ho1 Ho1 169.96(13) . 9_666
Cl1 Ho1 Ho1 91.90(4) . 9_666
Se1 Sn1 Se3 108.58(2) . .
Se1 Sn1 Se2 107.00(2) . 11_667
Se3 Sn1 Se2 109.67(2) . 11_667
Se1 Sn1 Se2 108.86(2) . .
Se3 Sn1 Se2 109.97(2) . .
Se2 Sn1 Se2 112.632(18) 11_667 .
Sn1 Se2 Sn1 105.89(3) 16_657 .
Sn1 Se3 Sn1 108.77(3) . 6_554
Ho1 O1W Ho1 109.51(17) . 9_666
Ho1 O1W H1W 146(7) . .
Ho1 O1W H1W 98(7) 9_666 .
C1 N1 Ho1 114.3(4) . .
C1 N1 H1A 108.7 . .
Ho1 N1 H1A 108.7 . .
C1 N1 H1B 108.7 . .
Ho1 N1 H1B 108.7 . .
H1A N1 H1B 107.6 . .
C2 N2 C3 112.0(5) . .
C2 N2 Ho1 113.8(4) . .
C3 N2 Ho1 113.7(4) . .
C2 N2 H2C 105.5 . .
C3 N2 H2C 105.5 . .
Ho1 N2 H2C 105.5 . .
C4 N3 C5 113.4(5) . .
C4 N3 Ho1 112.0(4) . .
C5 N3 Ho1 114.3(4) . .
C4 N3 H3C 105.4 . .
C5 N3 H3C 105.4 . .
Ho1 N3 H3C 105.4 . .
C6 N4 C7 111.2(5) . .
C6 N4 Ho1 112.1(4) . .
C7 N4 Ho1 113.2(4) . .
C6 N4 H4C 106.6 . .
C7 N4 H4C 106.6 . .
Ho1 N4 H4C 106.6 . .
C8 N5 Ho1 113.6(4) . .
C8 N5 H5A 108.9 . .
Ho1 N5 H5A 108.9 . .
C8 N5 H5B 108.9 . .
Ho1 N5 H5B 108.9 . .
H5A N5 H5B 107.7 . .
N1 C1 C2 108.7(5) . .
N1 C1 H1C 109.9 . .
C2 C1 H1C 109.9 . .
N1 C1 H1D 109.9 . .
C2 C1 H1D 109.9 . .
H1C C1 H1D 108.3 . .
N2 C2 C1 110.1(5) . .
N2 C2 H2A 109.6 . .
C1 C2 H2A 109.6 . .
N2 C2 H2B 109.6 . .
C1 C2 H2B 109.6 . .
H2A C2 H2B 108.2 . .
N2 C3 C4 109.7(5) . .
N2 C3 H3A 109.7 . .
C4 C3 H3A 109.7 . .
N2 C3 H3B 109.7 . .
C4 C3 H3B 109.7 . .
H3A C3 H3B 108.2 . .
N3 C4 C3 109.7(5) . .
N3 C4 H4A 109.7 . .
C3 C4 H4A 109.7 . .
N3 C4 H4B 109.7 . .
C3 C4 H4B 109.7 . .
H4A C4 H4B 108.2 . .
N3 C5 C6 108.6(5) . .
N3 C5 H5C 110.0 . .
C6 C5 H5C 110.0 . .
N3 C5 H5D 110.0 . .
C6 C5 H5D 110.0 . .
H5C C5 H5D 108.3 . .
N4 C6 C5 109.3(5) . .
N4 C6 H6A 109.8 . .
C5 C6 H6A 109.8 . .
N4 C6 H6B 109.8 . .
C5 C6 H6B 109.8 . .
H6A C6 H6B 108.3 . .
N4 C7 C8 109.8(5) . .
N4 C7 H7A 109.7 . .
C8 C7 H7A 109.7 . .
N4 C7 H7B 109.7 . .
C8 C7 H7B 109.7 . .
H7A C7 H7B 108.2 . .
N5 C8 C7 109.8(5) . .
N5 C8 H8A 109.7 . .
C7 C8 H8A 109.7 . .
N5 C8 H8B 109.7 . .
C7 C8 H8B 109.7 . .
H8A C8 H8B 108.2 . .

loop_
_geom_bond_atom_site_label_1
_geom_bond_atom_site_label_2
_geom_bond_distance
_geom_bond_site_symmetry_2
Ho1 O1W 2.223(4) .
Ho1 O1W 2.288(4) 9_666
Ho1 N4 2.518(5) .
Ho1 N3 2.527(5) .
Ho1 N2 2.541(5) .
Ho1 N5 2.553(5) .
Ho1 N1 2.573(5) .
Ho1 Cl1 2.7344(16) .
Ho1 Ho1 3.6845(5) 9_666
Sn1 Se1 2.4426(7) .
Sn1 Se3 2.5443(6) .
Sn1 Se2 2.5470(7) 11_667
Sn1 Se2 2.5474(7) .
Se2 Sn1 2.5470(7) 16_657
Se3 Sn1 2.5443(6) 6_554
O1W Ho1 2.288(4) 9_666
O1W H1W 0.85(2) .
N1 C1 1.470(9) .
N1 H1A 0.9000 .
N1 H1B 0.9000 .
N2 C2 1.481(8) .
N2 C3 1.486(8) .
N2 H2C 0.9100 .
N3 C4 1.472(8) .
N3 C5 1.487(8) .
N3 H3C 0.9100 .
N4 C6 1.482(8) .
N4 C7 1.487(8) .
N4 H4C 0.9100 .
N5 C8 1.483(8) .
N5 H5A 0.9000 .
N5 H5B 0.9000 .
C1 C2 1.512(9) .
C1 H1C 0.9700 .
C1 H1D 0.9700 .
C2 H2A 0.9700 .
C2 H2B 0.9700 .
C3 C4 1.512(9) .
C3 H3A 0.9700 .
C3 H3B 0.9700 .
C4 H4A 0.9700 .
C4 H4B 0.9700 .
C5 C6 1.510(9) .
C5 H5C 0.9700 .
C5 H5D 0.9700 .
C6 H6A 0.9700 .
C6 H6B 0.9700 .
C7 C8 1.500(9) .
C7 H7A 0.9700 .
C7 H7B 0.9700 .
C8 H8A 0.9700 .
C8 H8B 0.9700 .
